data_7014803
loop_
_publ_author_name
'Ballesteros-Garrido, Rafael'
'Bonnafoux, Laurence'
'Blanco, Fernando'
'Ballesteros, Rafael'
'Leroux, Fr\'ed\'eric R'
'Abarca, Bel\'en'
'Colobert, Fran\,coise'
'Alkorta, Ibon'
'Elguero, Jos\'e'

_publ_section_title
;
 [1,2,3]Triazolo[1,5-a]pyridyl phosphines reflecting the influence of
 phosphorus lone pair orientation on spectroscopic properties.
;
_journal_issue 6
_journal_name_full 'Dalton transactions (Cambridge, England : 2003)'
_journal_page_first 1387
_journal_page_last 1395
_journal_paper_doi 10.1039/c0dt01183e
_journal_volume 40
_journal_year 2011
_chemical_formula_moiety 'C19 H16 N3 P'
_chemical_formula_sum 'C19 H16 N3 P'
_chemical_formula_weight 317.32
_chemical_name_systematic
;
?
;
_space_group_IT_number 2
_symmetry_cell_setting triclinic
_symmetry_space_group_name_Hall '-P 1'
_symmetry_space_group_name_H-M 'P -1'
_atom_sites_solution_hydrogens geom
_atom_sites_solution_primary direct
_atom_sites_solution_secondary difmap
_audit_creation_method SHELXL-97
_cell_angle_alpha 79.341(2)
_cell_angle_beta 66.710(2)
_cell_angle_gamma 65.127(2)
_cell_formula_units_Z 4
_cell_length_a 11.7432(4)
_cell_length_b 12.4966(4)
_cell_length_c 13.3411(5)
_cell_measurement_reflns_used 9832
_cell_measurement_temperature 173(2)
_cell_measurement_theta_max 27.485
_cell_measurement_theta_min 0.998
_cell_volume 1631.06(10)
_computing_cell_refinement 'Denzo (Nonius B.V., 1998)'
_computing_data_collection 'Collect (Nonius B.V., 1998)'
_computing_data_reduction 'Denzo (Nonius B.V., 1998)'
_computing_molecular_graphics 'PLATON 98 (Spek, 1998)'
_computing_publication_material 'SHELXL-97 (Sheldrick, 1997)'
_computing_structure_refinement 'SHELXL-97 (Sheldrick, 1997)'
_computing_structure_solution 'SHELXS-97 (Sheldrick, 1997)'
_diffrn_ambient_temperature 173(2)
_diffrn_measured_fraction_theta_full 0.998
_diffrn_measured_fraction_theta_max 0.998
_diffrn_measurement_device_type KappaCCD
_diffrn_measurement_method 'phi and omega scans'
_diffrn_radiation_monochromator graphite
_diffrn_radiation_source 'fine-focus sealed tube'
_diffrn_radiation_type MoK\a
_diffrn_radiation_wavelength 0.71073
_diffrn_reflns_av_R_equivalents 0.0549
_diffrn_reflns_av_sigmaI/netI 0.0691
_diffrn_reflns_limit_h_max 12
_diffrn_reflns_limit_h_min -15
_diffrn_reflns_limit_k_max 13
_diffrn_reflns_limit_k_min -16
_diffrn_reflns_limit_l_max 17
_diffrn_reflns_limit_l_min -17
_diffrn_reflns_number 18652
_diffrn_reflns_theta_full 27.49
_diffrn_reflns_theta_max 27.49
_diffrn_reflns_theta_min 1.66
_exptl_absorpt_coefficient_mu 0.171
_exptl_absorpt_correction_type none
_exptl_crystal_colour colorless
_exptl_crystal_density_diffrn 1.292
_exptl_crystal_density_method 'not measured'
_exptl_crystal_description block
_exptl_crystal_F_000 664
_exptl_crystal_size_max 0.25
_exptl_crystal_size_mid 0.25
_exptl_crystal_size_min 0.15
_refine_diff_density_max 0.396
_refine_diff_density_min -0.472
_refine_diff_density_rms 0.103
_refine_ls_extinction_method none
_refine_ls_goodness_of_fit_ref 1.071
_refine_ls_hydrogen_treatment constr
_refine_ls_matrix_type full
_refine_ls_number_parameters 417
_refine_ls_number_reflns 7470
_refine_ls_number_restraints 0
_refine_ls_restrained_S_all 1.071
_refine_ls_R_factor_all 0.0908
_refine_ls_R_factor_gt 0.0497
_refine_ls_shift/su_max 0.001
_refine_ls_shift/su_mean 0.000
_refine_ls_structure_factor_coef Fsqd
_refine_ls_weighting_details 'calc w=1/[\s^2^(Fo^2^)+(0.0966P)^2^+0.0000P] where P=(Fo^2^+2Fc^2^)/3'
_refine_ls_weighting_scheme calc
_refine_ls_wR_factor_gt 0.1259
_refine_ls_wR_factor_ref 0.1705
_reflns_number_gt 5023
_reflns_number_total 7470
_reflns_threshold_expression I>2sigma(I)
_cod_data_source_file C0DT01183E.TXT
_cod_data_source_block colo36
_cod_depositor_comments
;
The following automatic conversions were performed:
'_symmetry_cell_setting' value 'Triclinic' changed to 'triclinic'
according to '/home/saulius/struct/CIF-dictionaries/cif_core.dic'
dictionary named 'cif_core.dic' version 2.4.1 from 2010-06-29.

Automatic conversion script
Id: cif_fix_enum 1555 2011-01-17 13:19:09Z saulius 
;
_cod_database_code 7014803

loop_
_symmetry_equiv_pos_as_xyz
'x, y, z'
'-x, -y, -z'

loop_
_atom_site_label
_atom_site_type_symbol
_atom_site_fract_x
_atom_site_fract_y
_atom_site_fract_z
_atom_site_U_iso_or_equiv
_atom_site_adp_type
_atom_site_occupancy
_atom_site_symmetry_multiplicity
_atom_site_calc_flag
_atom_site_refinement_flags
_atom_site_disorder_assembly
_atom_site_disorder_group
C1 C 0.6124(2) -0.3827(2) 1.3422(2) 0.0395(6) Uani 1 1 d . . .
C2 C 0.6151(2) -0.2723(2) 1.30640(19) 0.0312(5) Uani 1 1 d . . .
C3 C 0.5773(2) -0.1859(2) 1.2284(2) 0.0372(6) Uani 1 1 d . . .
H3 H 0.5443 -0.2003 1.1799 0.045 Uiso 1 1 calc R . .
C4 C 0.5894(3) -0.0818(2) 1.2242(2) 0.0404(6) Uani 1 1 d . . .
H4 H 0.5608 -0.0216 1.1742 0.049 Uiso 1 1 calc R . .
C5 C 0.6439(2) -0.0609(2) 1.2930(2) 0.0353(6) Uani 1 1 d . . .
H5 H 0.6529 0.0123 1.2868 0.042 Uiso 1 1 calc R . .
C6 C 0.6837(2) -0.1435(2) 1.36790(19) 0.0300(5) Uani 1 1 d . . .
C7 C 0.5641(3) -0.4536(3) 1.3018(3) 0.0577(8) Uani 1 1 d . . .
H7A H 0.6373 -0.4997 1.2393 0.087 Uiso 1 1 calc R . .
H7B H 0.4884 -0.4005 1.2794 0.087 Uiso 1 1 calc R . .
H7C H 0.5351 -0.5071 1.3603 0.087 Uiso 1 1 calc R . .
C8 C 0.9138(2) -0.23732(19) 1.43027(19) 0.0294(5) Uani 1 1 d . . .
C9 C 0.9791(2) -0.30585(19) 1.33780(19) 0.0313(5) Uani 1 1 d . . .
H9 H 0.9366 -0.2926 1.2865 0.038 Uiso 1 1 calc R . .
C10 C 1.1066(2) -0.39377(19) 1.3202(2) 0.0339(6) Uani 1 1 d . . .
H10 H 1.1507 -0.4403 1.2569 0.041 Uiso 1 1 calc R . .
C11 C 1.1696(2) -0.4140(2) 1.3942(2) 0.0350(6) Uani 1 1 d . . .
H11 H 1.2555 -0.4757 1.3828 0.042 Uiso 1 1 calc R . .
C12 C 1.1071(2) -0.3442(2) 1.4846(2) 0.0378(6) Uani 1 1 d . . .
H12 H 1.1511 -0.3559 1.5344 0.045 Uiso 1 1 calc R . .
C13 C 0.9803(2) -0.2571(2) 1.5022(2) 0.0360(6) Uani 1 1 d . . .
H13 H 0.9376 -0.2097 1.5649 0.043 Uiso 1 1 calc R . .
C14 C 0.7714(2) 0.0111(2) 1.41206(19) 0.0316(5) Uani 1 1 d . . .
C15 C 0.8758(3) 0.0154(2) 1.3173(2) 0.0395(6) Uani 1 1 d . . .
H15 H 0.9396 -0.0555 1.2801 0.047 Uiso 1 1 calc R . .
C16 C 0.8890(3) 0.1216(2) 1.2756(2) 0.0450(7) Uani 1 1 d . . .
H16 H 0.9607 0.1237 1.2100 0.054 Uiso 1 1 calc R . .
C17 C 0.7963(3) 0.2244(2) 1.3308(2) 0.0445(7) Uani 1 1 d . . .
H17 H 0.8041 0.2976 1.3025 0.053 Uiso 1 1 calc R . .
C18 C 0.6937(3) 0.2215(2) 1.4256(2) 0.0464(7) Uani 1 1 d . . .
H18 H 0.6312 0.2924 1.4632 0.056 Uiso 1 1 calc R . .
C19 C 0.6804(2) 0.1150(2) 1.4672(2) 0.0385(6) Uani 1 1 d . . .
H19 H 0.6092 0.1133 1.5333 0.046 Uiso 1 1 calc R . .
C20 C 0.2010(2) 0.34932(19) 1.1430(2) 0.0311(5) Uani 1 1 d . . .
C21 C 0.3104(2) 0.32443(18) 1.17410(18) 0.0278(5) Uani 1 1 d . . .
C22 C 0.3364(2) 0.30972(19) 1.27189(19) 0.0324(5) Uani 1 1 d . . .
H22 H 0.2663 0.3176 1.3410 0.039 Uiso 1 1 calc R . .
C23 C 0.4637(2) 0.2842(2) 1.2643(2) 0.0350(6) Uani 1 1 d . . .
H23 H 0.4830 0.2727 1.3292 0.042 Uiso 1 1 calc R . .
C24 C 0.5687(2) 0.2742(2) 1.16134(19) 0.0333(6) Uani 1 1 d . . .
H24 H 0.6565 0.2574 1.1590 0.040 Uiso 1 1 calc R . .
C25 C 0.5470(2) 0.28808(18) 1.06581(19) 0.0275(5) Uani 1 1 d . . .
C26 C 0.0580(3) 0.3755(2) 1.2121(2) 0.0430(6) Uani 1 1 d . . .
H26A H 0.0003 0.4385 1.1772 0.065 Uiso 1 1 calc R . .
H26B H 0.0402 0.4010 1.2839 0.065 Uiso 1 1 calc R . .
H26C H 0.0390 0.3044 1.2209 0.065 Uiso 1 1 calc R . .
C27 C 0.8137(2) 0.26614(19) 0.95121(18) 0.0295(5) Uani 1 1 d . . .
C28 C 0.8276(3) 0.3614(2) 0.9784(2) 0.0389(6) Uani 1 1 d . . .
H28 H 0.7554 0.4364 0.9895 0.047 Uiso 1 1 calc R . .
C29 C 0.9449(3) 0.3482(2) 0.9895(2) 0.0463(7) Uani 1 1 d . . .
H29 H 0.9522 0.4135 1.0094 0.056 Uiso 1 1 calc R . .
C30 C 1.0513(3) 0.2405(3) 0.9717(2) 0.0471(7) Uani 1 1 d . . .
H30 H 1.1327 0.2320 0.9776 0.057 Uiso 1 1 calc R . .
C31 C 1.0393(3) 0.1452(2) 0.9452(2) 0.0414(6) Uani 1 1 d . . .
H31 H 1.1124 0.0708 0.9336 0.050 Uiso 1 1 calc R . .
C32 C 0.9210(2) 0.1571(2) 0.93543(19) 0.0335(5) Uani 1 1 d . . .
H32 H 0.9133 0.0907 0.9179 0.040 Uiso 1 1 calc R . .
C33 C 0.6950(2) 0.16067(19) 0.86868(18) 0.0275(5) Uani 1 1 d . . .
C34 C 0.7543(2) 0.1502(2) 0.75569(19) 0.0333(5) Uani 1 1 d . . .
H34 H 0.7767 0.2126 0.7118 0.040 Uiso 1 1 calc R . .
C35 C 0.7809(3) 0.0491(2) 0.7067(2) 0.0399(6) Uani 1 1 d . . .
H35 H 0.8224 0.0422 0.6297 0.048 Uiso 1 1 calc R . .
C36 C 0.7470(3) -0.0413(2) 0.7698(2) 0.0390(6) Uani 1 1 d . . .
H36 H 0.7643 -0.1099 0.7361 0.047 Uiso 1 1 calc R . .
C37 C 0.6880(2) -0.0322(2) 0.8819(2) 0.0375(6) Uani 1 1 d . . .
H37 H 0.6644 -0.0944 0.9252 0.045 Uiso 1 1 calc R . .
C38 C 0.6632(2) 0.0678(2) 0.9310(2) 0.0334(5) Uani 1 1 d . . .
H38 H 0.6241 0.0730 1.0083 0.040 Uiso 1 1 calc R . .
N1 N 0.6568(2) -0.41861(18) 1.42655(19) 0.0437(6) Uani 1 1 d . . .
N2 N 0.6899(2) -0.33688(17) 1.44728(18) 0.0393(5) Uani 1 1 d . . .
N3 N 0.66415(18) -0.24727(16) 1.37373(15) 0.0303(4) Uani 1 1 d . . .
N4 N 0.24543(19) 0.34829(16) 1.03269(16) 0.0325(5) Uani 1 1 d . . .
N5 N 0.37644(19) 0.32475(16) 0.99009(16) 0.0308(4) Uani 1 1 d . . .
N6 N 0.41582(18) 0.31090(15) 1.07653(15) 0.0269(4) Uani 1 1 d . . .
P1 P 0.74245(6) -0.12461(5) 1.46897(5) 0.03111(18) Uani 1 1 d . . .
P2 P 0.66007(6) 0.29830(5) 0.92617(5) 0.02817(17) Uani 1 1 d . . .

loop_
_atom_site_aniso_label
_atom_site_aniso_U_11
_atom_site_aniso_U_22
_atom_site_aniso_U_33
_atom_site_aniso_U_23
_atom_site_aniso_U_13
_atom_site_aniso_U_12
C1 0.0320(13) 0.0374(14) 0.0472(16) 0.0011(11) -0.0172(13) -0.0097(11)
C2 0.0229(12) 0.0387(13) 0.0291(13) -0.0024(10) -0.0090(10) -0.0088(10)
C3 0.0315(13) 0.0546(16) 0.0282(13) 0.0027(11) -0.0139(11) -0.0174(12)
C4 0.0389(14) 0.0525(16) 0.0349(15) 0.0162(12) -0.0216(12) -0.0213(12)
C5 0.0326(13) 0.0400(14) 0.0355(14) 0.0088(11) -0.0154(12) -0.0170(11)
C6 0.0221(11) 0.0355(13) 0.0282(13) -0.0008(10) -0.0074(10) -0.0086(9)
C7 0.064(2) 0.0486(17) 0.077(2) 0.0013(15) -0.0406(19) -0.0233(15)
C8 0.0305(12) 0.0314(12) 0.0255(12) 0.0015(9) -0.0106(10) -0.0114(10)
C9 0.0327(13) 0.0324(12) 0.0303(13) -0.0006(10) -0.0147(11) -0.0106(10)
C10 0.0328(13) 0.0298(12) 0.0351(14) -0.0073(10) -0.0080(11) -0.0095(10)
C11 0.0293(13) 0.0311(12) 0.0398(15) 0.0007(10) -0.0133(11) -0.0070(10)
C12 0.0366(14) 0.0439(14) 0.0358(14) 0.0005(11) -0.0201(12) -0.0120(11)
C13 0.0355(14) 0.0417(14) 0.0298(13) -0.0052(10) -0.0142(11) -0.0097(11)
C14 0.0263(12) 0.0351(13) 0.0304(13) -0.0042(10) -0.0111(11) -0.0069(10)
C15 0.0333(14) 0.0385(14) 0.0388(15) -0.0088(11) -0.0055(12) -0.0104(11)
C16 0.0381(15) 0.0454(16) 0.0487(17) -0.0009(13) -0.0099(13) -0.0188(12)
C17 0.0404(15) 0.0368(14) 0.063(2) 0.0016(13) -0.0257(15) -0.0151(12)
C18 0.0365(15) 0.0357(14) 0.0597(19) -0.0114(13) -0.0150(15) -0.0050(11)
C19 0.0303(13) 0.0401(14) 0.0368(15) -0.0086(11) -0.0091(12) -0.0056(11)
C20 0.0335(13) 0.0293(12) 0.0337(14) -0.0007(10) -0.0122(11) -0.0148(10)
C21 0.0310(12) 0.0218(11) 0.0282(12) -0.0016(9) -0.0075(11) -0.0104(9)
C22 0.0368(14) 0.0308(12) 0.0256(13) -0.0017(10) -0.0081(11) -0.0118(10)
C23 0.0397(14) 0.0373(13) 0.0274(13) 0.0002(10) -0.0146(12) -0.0121(11)
C24 0.0328(13) 0.0363(13) 0.0324(14) -0.0032(10) -0.0152(11) -0.0103(10)
C25 0.0278(12) 0.0244(11) 0.0310(13) -0.0043(9) -0.0112(10) -0.0086(9)
C26 0.0355(14) 0.0497(15) 0.0439(16) 0.0017(12) -0.0117(13) -0.0198(12)
C27 0.0321(12) 0.0327(12) 0.0253(12) -0.0005(9) -0.0082(10) -0.0161(10)
C28 0.0475(16) 0.0343(13) 0.0437(16) 0.0013(11) -0.0206(13) -0.0207(11)
C29 0.0613(19) 0.0518(16) 0.0471(17) 0.0038(13) -0.0281(15) -0.0350(14)
C30 0.0435(16) 0.0662(19) 0.0463(17) 0.0072(14) -0.0225(14) -0.0319(14)
C31 0.0335(14) 0.0472(15) 0.0431(16) 0.0015(12) -0.0166(13) -0.0134(11)
C32 0.0326(13) 0.0367(13) 0.0333(14) -0.0021(10) -0.0096(11) -0.0168(10)
C33 0.0258(12) 0.0317(12) 0.0266(12) -0.0011(9) -0.0109(10) -0.0110(9)
C34 0.0342(13) 0.0394(13) 0.0279(13) -0.0008(10) -0.0089(11) -0.0177(11)
C35 0.0373(14) 0.0476(15) 0.0325(14) -0.0141(12) -0.0071(12) -0.0139(12)
C36 0.0385(14) 0.0352(13) 0.0448(16) -0.0122(11) -0.0146(13) -0.0113(11)
C37 0.0383(14) 0.0290(12) 0.0449(16) -0.0008(11) -0.0138(13) -0.0136(10)
C38 0.0392(14) 0.0329(13) 0.0263(13) -0.0006(10) -0.0093(11) -0.0144(10)
N1 0.0413(13) 0.0394(12) 0.0567(15) 0.0087(10) -0.0270(12) -0.0163(10)
N2 0.0393(12) 0.0377(12) 0.0435(13) 0.0114(10) -0.0231(11) -0.0145(9)
N3 0.0263(10) 0.0340(10) 0.0296(11) 0.0048(8) -0.0136(9) -0.0096(8)
N4 0.0313(11) 0.0334(11) 0.0364(12) -0.0013(9) -0.0135(10) -0.0142(8)
N5 0.0323(11) 0.0337(10) 0.0305(11) -0.0029(8) -0.0138(9) -0.0131(8)
N6 0.0300(10) 0.0268(9) 0.0266(10) -0.0020(8) -0.0117(9) -0.0112(8)
P1 0.0272(3) 0.0355(3) 0.0261(3) -0.0014(3) -0.0091(3) -0.0079(3)
P2 0.0303(3) 0.0282(3) 0.0269(3) -0.0013(2) -0.0105(3) -0.0116(2)

loop_
_atom_type_symbol
_atom_type_description
_atom_type_scat_dispersion_real
_atom_type_scat_dispersion_imag
_atom_type_scat_source
C C 0.0033 0.0016 'International Tables Vol C Tables 4.2.6.8 and 6.1.1.4'
H H 0.0000 0.0000 'International Tables Vol C Tables 4.2.6.8 and 6.1.1.4'
N N 0.0061 0.0033 'International Tables Vol C Tables 4.2.6.8 and 6.1.1.4'
P P 0.1023 0.0942 'International Tables Vol C Tables 4.2.6.8 and 6.1.1.4'

loop_
_geom_angle_atom_site_label_1
_geom_angle_atom_site_label_2
_geom_angle_atom_site_label_3
_geom_angle
_geom_angle_site_symmetry_1
_geom_angle_site_symmetry_3
_geom_angle_publ_flag
N1 C1 C2 108.7(2) . . ?
N1 C1 C7 122.9(2) . . ?
C2 C1 C7 128.3(2) . . ?
N3 C2 C1 104.09(19) . . ?
N3 C2 C3 118.3(2) . . ?
C1 C2 C3 137.5(2) . . ?
C4 C3 C2 118.5(2) . . ?
C4 C3 H3 120.8 . . ?
C2 C3 H3 120.8 . . ?
C3 C4 C5 121.3(2) . . ?
C3 C4 H4 119.3 . . ?
C5 C4 H4 119.3 . . ?
C6 C5 C4 121.6(2) . . ?
C6 C5 H5 119.2 . . ?
C4 C5 H5 119.2 . . ?
C5 C6 N3 115.7(2) . . ?
C5 C6 P1 126.41(19) . . ?
N3 C6 P1 117.60(16) . . ?
C1 C7 H7A 109.5 . . ?
C1 C7 H7B 109.5 . . ?
H7A C7 H7B 109.5 . . ?
C1 C7 H7C 109.5 . . ?
H7A C7 H7C 109.5 . . ?
H7B C7 H7C 109.5 . . ?
C9 C8 C13 118.4(2) . . ?
C9 C8 P1 125.26(17) . . ?
C13 C8 P1 116.27(18) . . ?
C8 C9 C10 120.1(2) . . ?
C8 C9 H9 119.9 . . ?
C10 C9 H9 119.9 . . ?
C11 C10 C9 120.5(2) . . ?
C11 C10 H10 119.7 . . ?
C9 C10 H10 119.7 . . ?
C12 C11 C10 119.7(2) . . ?
C12 C11 H11 120.2 . . ?
C10 C11 H11 120.2 . . ?
C11 C12 C13 119.7(2) . . ?
C11 C12 H12 120.1 . . ?
C13 C12 H12 120.1 . . ?
C12 C13 C8 121.4(2) . . ?
C12 C13 H13 119.3 . . ?
C8 C13 H13 119.3 . . ?
C15 C14 C19 119.0(2) . . ?
C15 C14 P1 123.71(18) . . ?
C19 C14 P1 117.30(19) . . ?
C14 C15 C16 121.1(2) . . ?
C14 C15 H15 119.5 . . ?
C16 C15 H15 119.5 . . ?
C17 C16 C15 119.1(3) . . ?
C17 C16 H16 120.4 . . ?
C15 C16 H16 120.4 . . ?
C18 C17 C16 120.6(3) . . ?
C18 C17 H17 119.7 . . ?
C16 C17 H17 119.7 . . ?
C17 C18 C19 120.3(2) . . ?
C17 C18 H18 119.9 . . ?
C19 C18 H18 119.9 . . ?
C14 C19 C18 120.0(2) . . ?
C14 C19 H19 120.0 . . ?
C18 C19 H19 120.0 . . ?
N4 C20 C21 108.1(2) . . ?
N4 C20 C26 122.5(2) . . ?
C21 C20 C26 129.3(2) . . ?
N6 C21 C20 103.66(19) . . ?
N6 C21 C22 118.2(2) . . ?
C20 C21 C22 138.1(2) . . ?
C23 C22 C21 118.4(2) . . ?
C23 C22 H22 120.8 . . ?
C21 C22 H22 120.8 . . ?
C22 C23 C24 121.3(2) . . ?
C22 C23 H23 119.4 . . ?
C24 C23 H23 119.4 . . ?
C25 C24 C23 121.8(2) . . ?
C25 C24 H24 119.1 . . ?
C23 C24 H24 119.1 . . ?
C24 C25 N6 115.4(2) . . ?
C24 C25 P2 129.04(18) . . ?
N6 C25 P2 115.11(15) . . ?
C20 C26 H26A 109.5 . . ?
C20 C26 H26B 109.5 . . ?
H26A C26 H26B 109.5 . . ?
C20 C26 H26C 109.5 . . ?
H26A C26 H26C 109.5 . . ?
H26B C26 H26C 109.5 . . ?
C32 C27 C28 118.4(2) . . ?
C32 C27 P2 124.74(18) . . ?
C28 C27 P2 116.55(17) . . ?
C29 C28 C27 120.9(2) . . ?
C29 C28 H28 119.6 . . ?
C27 C28 H28 119.6 . . ?
C30 C29 C28 120.2(3) . . ?
C30 C29 H29 119.9 . . ?
C28 C29 H29 119.9 . . ?
C29 C30 C31 119.7(2) . . ?
C29 C30 H30 120.1 . . ?
C31 C30 H30 120.1 . . ?
C30 C31 C32 120.5(2) . . ?
C30 C31 H31 119.7 . . ?
C32 C31 H31 119.7 . . ?
C31 C32 C27 120.2(2) . . ?
C31 C32 H32 119.9 . . ?
C27 C32 H32 119.9 . . ?
C38 C33 C34 118.5(2) . . ?
C38 C33 P2 123.89(18) . . ?
C34 C33 P2 117.61(17) . . ?
C35 C34 C33 120.5(2) . . ?
C35 C34 H34 119.8 . . ?
C33 C34 H34 119.8 . . ?
C36 C35 C34 120.1(2) . . ?
C36 C35 H35 119.9 . . ?
C34 C35 H35 119.9 . . ?
C37 C36 C35 120.1(2) . . ?
C37 C36 H36 119.9 . . ?
C35 C36 H36 119.9 . . ?
C36 C37 C38 119.9(2) . . ?
C36 C37 H37 120.1 . . ?
C38 C37 H37 120.1 . . ?
C37 C38 C33 120.9(2) . . ?
C37 C38 H38 119.5 . . ?
C33 C38 H38 119.5 . . ?
N2 N1 C1 110.3(2) . . ?
N1 N2 N3 105.79(19) . . ?
N2 N3 C2 111.09(19) . . ?
N2 N3 C6 124.42(19) . . ?
C2 N3 C6 124.48(18) . . ?
N5 N4 C20 110.82(19) . . ?
N4 N5 N6 105.73(18) . . ?
N5 N6 C21 111.64(17) . . ?
N5 N6 C25 123.53(19) . . ?
C21 N6 C25 124.82(19) . . ?
C6 P1 C8 102.22(10) . . ?
C6 P1 C14 98.57(10) . . ?
C8 P1 C14 102.27(11) . . ?
C27 P2 C25 100.09(10) . . ?
C27 P2 C33 102.77(10) . . ?
C25 P2 C33 101.79(10) . . ?

loop_
_geom_bond_atom_site_label_1
_geom_bond_atom_site_label_2
_geom_bond_distance
_geom_bond_site_symmetry_2
_geom_bond_publ_flag
C1 N1 1.350(3) . ?
C1 C2 1.383(3) . ?
C1 C7 1.495(4) . ?
C2 N3 1.379(3) . ?
C2 C3 1.411(3) . ?
C3 C4 1.356(4) . ?
C3 H3 0.9500 . ?
C4 C5 1.420(3) . ?
C4 H4 0.9500 . ?
C5 C6 1.365(3) . ?
C5 H5 0.9500 . ?
C6 N3 1.393(3) . ?
C6 P1 1.828(2) . ?
C7 H7A 0.9800 . ?
C7 H7B 0.9800 . ?
C7 H7C 0.9800 . ?
C8 C9 1.391(3) . ?
C8 C13 1.391(3) . ?
C8 P1 1.834(2) . ?
C9 C10 1.392(3) . ?
C9 H9 0.9500 . ?
C10 C11 1.383(3) . ?
C10 H10 0.9500 . ?
C11 C12 1.380(3) . ?
C11 H11 0.9500 . ?
C12 C13 1.383(3) . ?
C12 H12 0.9500 . ?
C13 H13 0.9500 . ?
C14 C15 1.382(3) . ?
C14 C19 1.391(3) . ?
C14 P1 1.836(3) . ?
C15 C16 1.388(4) . ?
C15 H15 0.9500 . ?
C16 C17 1.385(4) . ?
C16 H16 0.9500 . ?
C17 C18 1.366(4) . ?
C17 H17 0.9500 . ?
C18 C19 1.392(4) . ?
C18 H18 0.9500 . ?
C19 H19 0.9500 . ?
C20 N4 1.354(3) . ?
C20 C21 1.399(3) . ?
C20 C26 1.484(4) . ?
C21 N6 1.374(3) . ?
C21 C22 1.417(3) . ?
C22 C23 1.356(3) . ?
C22 H22 0.9500 . ?
C23 C24 1.421(3) . ?
C23 H23 0.9500 . ?
C24 C25 1.363(3) . ?
C24 H24 0.9500 . ?
C25 N6 1.396(3) . ?
C25 P2 1.830(2) . ?
C26 H26A 0.9800 . ?
C26 H26B 0.9800 . ?
C26 H26C 0.9800 . ?
C27 C32 1.393(3) . ?
C27 C28 1.396(3) . ?
C27 P2 1.828(2) . ?
C28 C29 1.381(4) . ?
C28 H28 0.9500 . ?
C29 C30 1.377(4) . ?
C29 H29 0.9500 . ?
C30 C31 1.379(4) . ?
C30 H30 0.9500 . ?
C31 C32 1.390(3) . ?
C31 H31 0.9500 . ?
C32 H32 0.9500 . ?
C33 C38 1.393(3) . ?
C33 C34 1.393(3) . ?
C33 P2 1.833(2) . ?
C34 C35 1.390(3) . ?
C34 H34 0.9500 . ?
C35 C36 1.380(4) . ?
C35 H35 0.9500 . ?
C36 C37 1.380(4) . ?
C36 H36 0.9500 . ?
C37 C38 1.387(3) . ?
C37 H37 0.9500 . ?
C38 H38 0.9500 . ?
N1 N2 1.339(3) . ?
N2 N3 1.361(3) . ?
N4 N5 1.329(3) . ?
N5 N6 1.362(2) . ?

loop_
_geom_torsion_atom_site_label_1
_geom_torsion_atom_site_label_2
_geom_torsion_atom_site_label_3
_geom_torsion_atom_site_label_4
_geom_torsion
_geom_torsion_site_symmetry_1
_geom_torsion_site_symmetry_2
_geom_torsion_site_symmetry_3
_geom_torsion_site_symmetry_4
_geom_torsion_publ_flag
N1 C1 C2 N3 0.5(3) . . . . ?
C7 C1 C2 N3 177.9(3) . . . . ?
N1 C1 C2 C3 -176.1(3) . . . . ?
C7 C1 C2 C3 1.3(5) . . . . ?
N3 C2 C3 C4 -0.9(3) . . . . ?
C1 C2 C3 C4 175.4(3) . . . . ?
C2 C3 C4 C5 2.7(4) . . . . ?
C3 C4 C5 C6 -1.5(4) . . . . ?
C4 C5 C6 N3 -1.5(3) . . . . ?
C4 C5 C6 P1 -174.67(19) . . . . ?
C13 C8 C9 C10 1.6(4) . . . . ?
P1 C8 C9 C10 -176.15(18) . . . . ?
C8 C9 C10 C11 0.0(4) . . . . ?
C9 C10 C11 C12 -1.9(4) . . . . ?
C10 C11 C12 C13 2.0(4) . . . . ?
C11 C12 C13 C8 -0.4(4) . . . . ?
C9 C8 C13 C12 -1.4(4) . . . . ?
P1 C8 C13 C12 176.5(2) . . . . ?
C19 C14 C15 C16 -1.5(4) . . . . ?
P1 C14 C15 C16 177.03(19) . . . . ?
C14 C15 C16 C17 0.5(4) . . . . ?
C15 C16 C17 C18 0.5(4) . . . . ?
C16 C17 C18 C19 -0.7(4) . . . . ?
C15 C14 C19 C18 1.3(4) . . . . ?
P1 C14 C19 C18 -177.26(19) . . . . ?
C17 C18 C19 C14 -0.3(4) . . . . ?
N4 C20 C21 N6 0.5(2) . . . . ?
C26 C20 C21 N6 -178.4(2) . . . . ?
N4 C20 C21 C22 -178.4(2) . . . . ?
C26 C20 C21 C22 2.6(5) . . . . ?
N6 C21 C22 C23 0.6(3) . . . . ?
C20 C21 C22 C23 179.5(3) . . . . ?
C21 C22 C23 C24 1.1(3) . . . . ?
C22 C23 C24 C25 -1.0(4) . . . . ?
C23 C24 C25 N6 -0.9(3) . . . . ?
C23 C24 C25 P2 171.12(18) . . . . ?
C32 C27 C28 C29 0.0(4) . . . . ?
P2 C27 C28 C29 -174.3(2) . . . . ?
C27 C28 C29 C30 1.2(4) . . . . ?
C28 C29 C30 C31 -1.5(4) . . . . ?
C29 C30 C31 C32 0.6(4) . . . . ?
C30 C31 C32 C27 0.7(4) . . . . ?
C28 C27 C32 C31 -0.9(4) . . . . ?
P2 C27 C32 C31 172.85(19) . . . . ?
C38 C33 C34 C35 0.0(3) . . . . ?
P2 C33 C34 C35 -178.66(18) . . . . ?
C33 C34 C35 C36 0.9(4) . . . . ?
C34 C35 C36 C37 -0.7(4) . . . . ?
C35 C36 C37 C38 -0.2(4) . . . . ?
C36 C37 C38 C33 1.1(4) . . . . ?
C34 C33 C38 C37 -1.0(3) . . . . ?
P2 C33 C38 C37 177.59(18) . . . . ?
C2 C1 N1 N2 -0.6(3) . . . . ?
C7 C1 N1 N2 -178.2(3) . . . . ?
C1 N1 N2 N3 0.4(3) . . . . ?
N1 N2 N3 C2 -0.1(3) . . . . ?
N1 N2 N3 C6 179.3(2) . . . . ?
C1 C2 N3 N2 -0.2(3) . . . . ?
C3 C2 N3 N2 177.2(2) . . . . ?
C1 C2 N3 C6 -179.7(2) . . . . ?
C3 C2 N3 C6 -2.3(3) . . . . ?
C5 C6 N3 N2 -176.0(2) . . . . ?
P1 C6 N3 N2 -2.2(3) . . . . ?
C5 C6 N3 C2 3.4(3) . . . . ?
P1 C6 N3 C2 177.21(17) . . . . ?
C21 C20 N4 N5 -0.2(3) . . . . ?
C26 C20 N4 N5 178.8(2) . . . . ?
C20 N4 N5 N6 -0.2(2) . . . . ?
N4 N5 N6 C21 0.6(2) . . . . ?
N4 N5 N6 C25 -178.23(18) . . . . ?
C20 C21 N6 N5 -0.7(2) . . . . ?
C22 C21 N6 N5 178.53(18) . . . . ?
C20 C21 N6 C25 178.11(19) . . . . ?
C22 C21 N6 C25 -2.7(3) . . . . ?
C24 C25 N6 N5 -178.59(19) . . . . ?
P2 C25 N6 N5 8.3(3) . . . . ?
C24 C25 N6 C21 2.7(3) . . . . ?
P2 C25 N6 C21 -170.40(16) . . . . ?
C5 C6 P1 C8 -118.9(2) . . . . ?
N3 C6 P1 C8 68.07(19) . . . . ?
C5 C6 P1 C14 -14.2(2) . . . . ?
N3 C6 P1 C14 172.70(17) . . . . ?
C9 C8 P1 C6 6.7(2) . . . . ?
C13 C8 P1 C6 -171.11(19) . . . . ?
C9 C8 P1 C14 -95.1(2) . . . . ?
C13 C8 P1 C14 87.2(2) . . . . ?
C15 C14 P1 C6 -71.7(2) . . . . ?
C19 C14 P1 C6 106.78(19) . . . . ?
C15 C14 P1 C8 32.9(2) . . . . ?
C19 C14 P1 C8 -148.64(18) . . . . ?
C32 C27 P2 C25 100.3(2) . . . . ?
C28 C27 P2 C25 -85.8(2) . . . . ?
C32 C27 P2 C33 -4.3(2) . . . . ?
C28 C27 P2 C33 169.56(19) . . . . ?
C24 C25 P2 C27 6.8(2) . . . . ?
N6 C25 P2 C27 178.79(16) . . . . ?
C24 C25 P2 C33 112.2(2) . . . . ?
N6 C25 P2 C33 -75.76(17) . . . . ?
C38 C33 P2 C27 90.6(2) . . . . ?
C34 C33 P2 C27 -90.79(19) . . . . ?
C38 C33 P2 C25 -12.7(2) . . . . ?
C34 C33 P2 C25 165.86(17) . . . . ?
